data_1515430
loop_
_publ_author_name
'Shu, Ying'
'Lim, Yee-Fun'
'Li, Zhong'
'Purushothaman, Balaji'
'Hallani, Rawad'
'Kim, Jo Eun'
'Parkin, Sean R.'
'Malliaras, George G.'
'Anthony, John E.'

_publ_section_title
;
 A survey of electron-deficient pentacenes as acceptors in polymer bulk
 heterojunction solar cells
;
_journal_issue 2
_journal_name_full 'Chemical Science'
_journal_page_first 363
_journal_paper_doi 10.1039/c0sc00433b
_journal_volume 2
_journal_year 2011
_chemical_formula_moiety 'C45 H53 F3 Si2'
_chemical_formula_sum 'C45 H53 F3 Si2'
_chemical_formula_weight 707.05
_chemical_name_systematic
;
?
;
_space_group_IT_number 2
_symmetry_cell_setting triclinic
_symmetry_space_group_name_Hall '-P 1'
_symmetry_space_group_name_H-M 'P -1'
_atom_sites_solution_hydrogens geom
_atom_sites_solution_primary direct
_atom_sites_solution_secondary difmap
_audit_creation_method SHELXL-97
_cell_angle_alpha 70.9410(10)
_cell_angle_beta 80.2570(10)
_cell_angle_gamma 81.9880(10)
_cell_formula_units_Z 2
_cell_length_a 7.7521(2)
_cell_length_b 15.8341(4)
_cell_length_c 17.6273(5)
_cell_measurement_reflns_used 9880
_cell_measurement_temperature 90.0(2)
_cell_measurement_theta_max 68.50
_cell_measurement_theta_min 2.68
_cell_volume 2007.37(9)
_computing_cell_refinement APEX2
_computing_data_collection 'APEX2 (Bruker-AXS, 2006)'
_computing_data_reduction APEX2
_computing_molecular_graphics 'XP in SHELXTL (Sheldrick, 2008)'
_computing_publication_material
;
SHELX-97 (Sheldrick, 2008) and local procedures
;
_computing_structure_refinement 'SHELXL-97 (Sheldrick, 2008)'
_computing_structure_solution 'SHELXS-97 (Sheldrick, 2008)'
_diffrn_ambient_temperature 90.0(2)
_diffrn_detector_area_resol_mean 5.6
_diffrn_measured_fraction_theta_full 0.984
_diffrn_measured_fraction_theta_max 0.984
_diffrn_measurement_device_type 'Bruker X8 Proteum diffractometer'
_diffrn_measurement_method '\f and \w scans'
_diffrn_radiation_monochromator 'graded multilayer optics'
_diffrn_radiation_source 'fine-focus rotating anode'
_diffrn_radiation_type CuK\a
_diffrn_radiation_wavelength 1.54178
_diffrn_reflns_av_R_equivalents 0.0532
_diffrn_reflns_av_sigmaI/netI 0.0456
_diffrn_reflns_limit_h_max 9
_diffrn_reflns_limit_h_min -9
_diffrn_reflns_limit_k_max 19
_diffrn_reflns_limit_k_min -19
_diffrn_reflns_limit_l_max 21
_diffrn_reflns_limit_l_min -21
_diffrn_reflns_number 28041
_diffrn_reflns_theta_full 68.50
_diffrn_reflns_theta_max 68.50
_diffrn_reflns_theta_min 2.68
_diffrn_standards_number 0
_exptl_absorpt_coefficient_mu 1.147
_exptl_absorpt_correction_T_max 0.989
_exptl_absorpt_correction_T_min 0.637
_exptl_absorpt_correction_type multi-scan
_exptl_absorpt_process_details 'Sadabs in APEX2 (BrukerAXS, 2006)'
_exptl_crystal_colour blue
_exptl_crystal_density_diffrn 1.170
_exptl_crystal_density_method 'not measured'
_exptl_crystal_description lath
_exptl_crystal_F_000 756
_exptl_crystal_size_max 0.35
_exptl_crystal_size_mid 0.08
_exptl_crystal_size_min 0.01
_refine_diff_density_max 0.530
_refine_diff_density_min -0.350
_refine_diff_density_rms 0.055
_refine_ls_extinction_method none
_refine_ls_goodness_of_fit_ref 1.102
_refine_ls_hydrogen_treatment constr
_refine_ls_matrix_type full
_refine_ls_number_parameters 525
_refine_ls_number_reflns 7275
_refine_ls_number_restraints 160
_refine_ls_restrained_S_all 1.096
_refine_ls_R_factor_all 0.0781
_refine_ls_R_factor_gt 0.0675
_refine_ls_shift/su_max 0.003
_refine_ls_shift/su_mean 0.000
_refine_ls_structure_factor_coef Fsqd
_refine_ls_weighting_details 'calc w=1/[\s^2^(Fo^2^)+(0.0400P)^2^+2.9034P] where P=(Fo^2^+2Fc^2^)/3'
_refine_ls_weighting_scheme calc
_refine_ls_wR_factor_gt 0.1606
_refine_ls_wR_factor_ref 0.1684
_reflns_number_gt 6200
_reflns_number_total 7275
_reflns_threshold_expression >2\s(I)
_cod_data_source_file c0sc00433b.txt
_cod_data_source_block x09109
_cod_database_code 1515430

loop_
_symmetry_equiv_pos_as_xyz
'x, y, z'
'-x, -y, -z'

loop_
_atom_site_label
_atom_site_type_symbol
_atom_site_fract_x
_atom_site_fract_y
_atom_site_fract_z
_atom_site_U_iso_or_equiv
_atom_site_adp_type
_atom_site_occupancy
_atom_site_symmetry_multiplicity
_atom_site_calc_flag
_atom_site_refinement_flags
_atom_site_disorder_assembly
_atom_site_disorder_group
Si1 Si 0.01807(10) 0.30308(5) 0.92360(5) 0.0360(2) Uani 1 1 d . . .
C1 C 0.3444(3) 0.30842(18) 0.68904(16) 0.0328(6) Uani 1 1 d . . .
C2 C 0.3191(3) 0.37640(18) 0.61423(16) 0.0309(6) Uani 1 1 d . . .
C3 C 0.2096(3) 0.45487(18) 0.61187(16) 0.0326(6) Uani 1 1 d . . .
H3 H 0.1512 0.4629 0.6613 0.039 Uiso 1 1 calc R . .
C4 C 0.1834(3) 0.52184(18) 0.53919(17) 0.0330(6) Uani 1 1 d . . .
C5 C 0.0725(3) 0.60072(18) 0.53669(17) 0.0341(6) Uani 1 1 d . . .
H5 H 0.0127 0.6084 0.5860 0.041 Uiso 1 1 calc R . .
C6 C 0.0478(4) 0.66719(18) 0.46507(17) 0.0345(6) Uani 1 1 d . . .
C7 C -0.0653(4) 0.74770(19) 0.46246(19) 0.0380(6) Uani 1 1 d . . .
H7 H -0.1273 0.7555 0.5114 0.046 Uiso 1 1 calc R . .
C8 C -0.0850(4) 0.8125(2) 0.3915(2) 0.0436(7) Uani 1 1 d . . .
H8 H -0.1605 0.8653 0.3911 0.052 Uiso 1 1 calc R . .
C9 C 0.0063(4) 0.8026(2) 0.31710(19) 0.0431(7) Uani 1 1 d . . .
H9 H -0.0078 0.8492 0.2678 0.052 Uiso 1 1 calc R . .
C10 C 0.1133(4) 0.7273(2) 0.31622(18) 0.0398(7) Uani 1 1 d . . .
H10 H 0.1722 0.7215 0.2661 0.048 Uiso 1 1 calc R . .
C11 C 0.1389(4) 0.65648(19) 0.38958(17) 0.0354(6) Uani 1 1 d . . .
C12 C 0.2475(4) 0.57824(19) 0.39084(17) 0.0351(6) Uani 1 1 d . . .
H12 H 0.3065 0.5710 0.3412 0.042 Uiso 1 1 calc R . .
C13 C 0.2721(3) 0.50961(18) 0.46392(16) 0.0322(6) Uani 1 1 d . . .
C14 C 0.3811(3) 0.43041(19) 0.46638(16) 0.0331(6) Uani 1 1 d . . .
H14 H 0.4402 0.4224 0.4171 0.040 Uiso 1 1 calc R . .
C15 C 0.4052(3) 0.36315(18) 0.53912(16) 0.0324(6) Uani 1 1 d . . .
C16 C 0.5117(3) 0.28142(19) 0.54128(17) 0.0325(6) Uani 1 1 d . . .
C17 C 0.5354(3) 0.21463(19) 0.61537(17) 0.0334(6) Uani 1 1 d . B .
C18 C 0.6399(4) 0.13219(19) 0.61872(18) 0.0364(6) Uani 1 1 d . . .
H18 H 0.6954 0.1218 0.5698 0.044 Uiso 1 1 calc R A 1
C19 C 0.6615(4) 0.0685(2) 0.69027(19) 0.0399(7) Uani 0.858(2) 1 d PD B 1
C45 C 0.6108(5) 0.0108(3) 0.8406(2) 0.0491(9) Uani 0.858(2) 1 d PD B 1
F1 F 0.5383(4) 0.03227(18) 0.90646(14) 0.0800(9) Uani 0.858(2) 1 d PD B 1
F2 F 0.7818(3) -0.01250(15) 0.84719(13) 0.0544(6) Uani 0.858(2) 1 d PD B 1
F3 F 0.5434(3) -0.06538(16) 0.84487(15) 0.0642(7) Uani 0.858(2) 1 d PD B 1
C20 C 0.5819(4) 0.0836(2) 0.76474(19) 0.0422(7) Uani 0.858(2) 1 d PD B 1
H20A H 0.5999 0.0391 0.8148 0.051 Uiso 0.142(2) 1 calc PR B 2
C19' C 0.6615(4) 0.0685(2) 0.69027(19) 0.0399(7) Uani 0.142(2) 1 d PD B 2
H19A H 0.7297 0.0135 0.6911 0.048 Uiso 0.858(2) 1 calc PR B 1
F3' F 0.840(2) -0.0283(11) 0.6342(9) 0.083(5) Uiso 0.142(2) 1 d PD B 2
F2' F 0.6865(19) -0.0879(10) 0.7483(9) 0.066(4) Uiso 0.142(2) 1 d PD B 2
F1' F 0.908(2) -0.0203(12) 0.7440(10) 0.077(5) Uiso 0.142(2) 1 d PD B 2
C45' C 0.771(3) -0.0154(14) 0.7062(11) 0.058(6) Uiso 0.142(2) 1 d PD B 2
C20' C 0.5819(4) 0.0836(2) 0.76474(19) 0.0422(7) Uani 0.142(2) 1 d PD B 2
C21 C 0.4808(4) 0.1609(2) 0.76427(18) 0.0383(6) Uani 1 1 d . . .
H21 H 0.4276 0.1697 0.8141 0.046 Uiso 1 1 calc R B 1
C22 C 0.4535(3) 0.22920(19) 0.69018(17) 0.0340(6) Uani 1 1 d . B .
C23 C 0.2506(4) 0.31781(18) 0.76356(17) 0.0345(6) Uani 1 1 d . . .
C24 C 0.1662(4) 0.31907(19) 0.82717(17) 0.0362(6) Uani 1 1 d . . .
C25 C -0.0871(4) 0.1957(2) 0.94354(19) 0.0451(7) Uani 1 1 d . . .
H25 H -0.1888 0.2116 0.9118 0.054 Uiso 1 1 calc R . .
C26 C -0.1621(5) 0.1559(3) 1.0330(2) 0.0612(10) Uani 1 1 d . . .
H26A H -0.2301 0.1058 1.0389 0.092 Uiso 1 1 calc R . .
H26B H -0.2386 0.2022 1.0511 0.092 Uiso 1 1 calc R . .
H26C H -0.0653 0.1343 1.0658 0.092 Uiso 1 1 calc R . .
C27 C 0.0334(5) 0.1227(2) 0.9155(2) 0.0526(8) Uani 1 1 d . . .
H27A H 0.1299 0.1014 0.9485 0.079 Uiso 1 1 calc R . .
H27B H 0.0813 0.1478 0.8585 0.079 Uiso 1 1 calc R . .
H27C H -0.0344 0.0725 0.9218 0.079 Uiso 1 1 calc R . .
C28 C 0.1520(4) 0.2961(2) 1.00545(19) 0.0469(8) Uani 1 1 d . . .
H28 H 0.0765 0.2735 1.0585 0.056 Uiso 1 1 calc R . .
C29 C 0.3147(5) 0.2296(3) 1.0061(2) 0.0604(9) Uani 1 1 d . . .
H29A H 0.3926 0.2501 0.9551 0.091 Uiso 1 1 calc R . .
H29B H 0.2792 0.1704 1.0124 0.091 Uiso 1 1 calc R . .
H29C H 0.3768 0.2256 1.0514 0.091 Uiso 1 1 calc R . .
C30 C 0.2058(5) 0.3868(3) 1.0007(3) 0.0601(9) Uani 1 1 d . . .
H30A H 0.2733 0.3793 1.0451 0.090 Uiso 1 1 calc R . .
H30B H 0.1004 0.4279 1.0052 0.090 Uiso 1 1 calc R . .
H30C H 0.2784 0.4116 0.9488 0.090 Uiso 1 1 calc R . .
C31 C -0.1493(4) 0.4037(2) 0.90832(18) 0.0409(7) Uani 1 1 d . . .
H31 H -0.0839 0.4575 0.8974 0.049 Uiso 1 1 calc R . .
C32 C -0.2844(4) 0.3993(2) 0.9841(2) 0.0498(8) Uani 1 1 d . . .
H32A H -0.3645 0.4543 0.9738 0.075 Uiso 1 1 calc R . .
H32B H -0.2229 0.3936 1.0300 0.075 Uiso 1 1 calc R . .
H32C H -0.3516 0.3473 0.9967 0.075 Uiso 1 1 calc R . .
C33 C -0.2441(5) 0.4190(3) 0.8346(2) 0.0592(9) Uani 1 1 d . . .
H33A H -0.1574 0.4253 0.7861 0.089 Uiso 0.858(2) 1 calc PR . .
H33B H -0.3246 0.4737 0.8273 0.089 Uiso 0.858(2) 1 calc PR . .
H33C H -0.3109 0.3677 0.8433 0.089 Uiso 0.858(2) 1 calc PR . .
H33D H -0.3712 0.4191 0.8517 0.089 Uiso 0.142(2) 1 calc PR . .
H33E H -0.2040 0.3708 0.8105 0.089 Uiso 0.142(2) 1 calc PR . .
H33F H -0.2177 0.4768 0.7945 0.089 Uiso 0.142(2) 1 calc PR . .
C34 C 0.5914(3) 0.26556(19) 0.46733(17) 0.0341(6) Uani 1 1 d . B .
C35 C 0.6594(4) 0.2496(2) 0.40562(18) 0.0386(6) Uani 1 1 d . . .
Si2 Si 0.77825(12) 0.21319(6) 0.31881(5) 0.0329(2) Uani 0.858(2) 1 d PDU B 1
C36 C 0.6761(5) 0.1093(3) 0.3218(2) 0.0395(9) Uani 0.858(2) 1 d PDU B 1
H36 H 0.5613 0.1308 0.3000 0.047 Uiso 0.858(2) 1 calc PR B 1
C37 C 0.6341(7) 0.0459(3) 0.4077(3) 0.0478(11) Uani 0.858(2) 1 d PDU B 1
H37A H 0.5737 -0.0037 0.4060 0.072 Uiso 0.858(2) 1 calc PR B 1
H37B H 0.5583 0.0788 0.4410 0.072 Uiso 0.858(2) 1 calc PR B 1
H37C H 0.7436 0.0220 0.4311 0.072 Uiso 0.858(2) 1 calc PR B 1
C38 C 0.7873(6) 0.0584(3) 0.2662(2) 0.0468(9) Uani 0.858(2) 1 d PDU B 1
H38A H 0.8976 0.0317 0.2879 0.070 Uiso 0.858(2) 1 calc PR B 1
H38B H 0.8132 0.1003 0.2116 0.070 Uiso 0.858(2) 1 calc PR B 1
H38C H 0.7216 0.0110 0.2638 0.070 Uiso 0.858(2) 1 calc PR B 1
C39 C 1.0195(4) 0.1935(2) 0.3322(2) 0.0403(8) Uani 0.858(2) 1 d PDU B 1
H39 H 1.0480 0.2469 0.3446 0.048 Uiso 0.858(2) 1 calc PR B 1
C40 C 1.0619(5) 0.1115(3) 0.4042(2) 0.0466(9) Uani 0.858(2) 1 d PDU B 1
H40A H 1.0360 0.0571 0.3949 0.070 Uiso 0.858(2) 1 calc PR B 1
H40B H 0.9901 0.1179 0.4537 0.070 Uiso 0.858(2) 1 calc PR B 1
H40C H 1.1866 0.1071 0.4100 0.070 Uiso 0.858(2) 1 calc PR B 1
C41 C 1.1398(5) 0.1901(3) 0.2541(2) 0.0530(10) Uani 0.858(2) 1 d PDU B 1
H41A H 1.2624 0.1776 0.2646 0.079 Uiso 0.858(2) 1 calc PR B 1
H41B H 1.1256 0.2480 0.2119 0.079 Uiso 0.858(2) 1 calc PR B 1
H41C H 1.1080 0.1427 0.2360 0.079 Uiso 0.858(2) 1 calc PR B 1
C42 C 0.7443(5) 0.3091(2) 0.2236(2) 0.0391(8) Uani 0.858(2) 1 d PDU B 1
H42 H 0.8127 0.2913 0.1770 0.047 Uiso 0.858(2) 1 calc PR B 1
C43 C 0.5530(5) 0.3291(3) 0.2089(2) 0.0538(10) Uani 0.858(2) 1 d PDU B 1
H43A H 0.4812 0.3433 0.2552 0.081 Uiso 0.858(2) 1 calc PR B 1
H43B H 0.5123 0.2764 0.2020 0.081 Uiso 0.858(2) 1 calc PR B 1
H43C H 0.5422 0.3803 0.1598 0.081 Uiso 0.858(2) 1 calc PR B 1
C44 C 0.8170(7) 0.3934(3) 0.2252(3) 0.0553(11) Uani 0.858(2) 1 d PDU B 1
H44A H 0.7981 0.4422 0.1754 0.083 Uiso 0.858(2) 1 calc PR B 1
H44B H 0.9431 0.3810 0.2292 0.083 Uiso 0.858(2) 1 calc PR B 1
H44C H 0.7563 0.4108 0.2720 0.083 Uiso 0.858(2) 1 calc PR B 1
Si2' Si 0.6629(9) 0.2492(5) 0.3070(4) 0.0521(17) Uani 0.142(2) 1 d PDU B 2
C36' C 0.721(3) 0.1265(11) 0.3211(14) 0.039(3) Uiso 0.142(2) 1 d PDU B 2
H36' H 0.8444 0.1116 0.3339 0.046 Uiso 0.142(2) 1 calc PR B 2
C37' C 0.606(5) 0.065(2) 0.3892(18) 0.055(7) Uiso 0.142(2) 1 d PDU B 2
H37D H 0.5328 0.1000 0.4216 0.083 Uiso 0.142(2) 1 calc PR B 2
H37E H 0.6799 0.0179 0.4236 0.083 Uiso 0.142(2) 1 calc PR B 2
H37F H 0.5297 0.0378 0.3664 0.083 Uiso 0.142(2) 1 calc PR B 2
C38' C 0.714(4) 0.1035(19) 0.2425(15) 0.062(5) Uiso 0.142(2) 1 d PDU B 2
H38D H 0.6946 0.1591 0.1982 0.093 Uiso 0.142(2) 1 calc PR B 2
H38E H 0.6185 0.0657 0.2512 0.093 Uiso 0.142(2) 1 calc PR B 2
H38F H 0.8263 0.0713 0.2283 0.093 Uiso 0.142(2) 1 calc PR B 2
C39' C 0.836(2) 0.3217(13) 0.2368(14) 0.054(4) Uiso 0.142(2) 1 d PDU B 2
H39' H 0.8381 0.3192 0.1807 0.065 Uiso 0.142(2) 1 calc PR B 2
C40' C 0.786(5) 0.4191(15) 0.237(2) 0.060(7) Uiso 0.142(2) 1 d PDU B 2
H40D H 0.6860 0.4208 0.2789 0.089 Uiso 0.142(2) 1 calc PR B 2
H40E H 0.7527 0.4558 0.1839 0.089 Uiso 0.142(2) 1 calc PR B 2
H40F H 0.8860 0.4427 0.2478 0.089 Uiso 0.142(2) 1 calc PR B 2
C41' C 1.020(3) 0.286(2) 0.2636(19) 0.077(6) Uiso 0.142(2) 1 d PDU B 2
H41D H 1.1072 0.2891 0.2157 0.115 Uiso 0.142(2) 1 calc PR B 2
H41E H 1.0175 0.2238 0.2987 0.115 Uiso 0.142(2) 1 calc PR B 2
H41F H 1.0519 0.3230 0.2934 0.115 Uiso 0.142(2) 1 calc PR B 2
C42' C 0.442(2) 0.2902(15) 0.2699(12) 0.060(5) Uiso 0.142(2) 1 d PDU B 2
H42' H 0.3718 0.2372 0.2923 0.072 Uiso 0.142(2) 1 calc PR B 2
C43' C 0.340(3) 0.3613(16) 0.3035(15) 0.061(6) Uiso 0.142(2) 1 d PDU B 2
H43D H 0.4048 0.3720 0.3420 0.092 Uiso 0.142(2) 1 calc PR B 2
H43E H 0.2251 0.3411 0.3311 0.092 Uiso 0.142(2) 1 calc PR B 2
H43F H 0.3225 0.4171 0.2591 0.092 Uiso 0.142(2) 1 calc PR B 2
C44' C 0.449(4) 0.316(2) 0.1796(13) 0.074(6) Uiso 0.142(2) 1 d PDU B 2
H44D H 0.5660 0.2977 0.1558 0.111 Uiso 0.142(2) 1 calc PR B 2
H44E H 0.4232 0.3807 0.1573 0.111 Uiso 0.142(2) 1 calc PR B 2
H44F H 0.3611 0.2851 0.1669 0.111 Uiso 0.142(2) 1 calc PR B 2

loop_
_atom_site_aniso_label
_atom_site_aniso_U_11
_atom_site_aniso_U_22
_atom_site_aniso_U_33
_atom_site_aniso_U_23
_atom_site_aniso_U_13
_atom_site_aniso_U_12
Si1 0.0308(4) 0.0454(4) 0.0292(4) -0.0110(3) 0.0049(3) -0.0073(3)
C1 0.0231(13) 0.0392(15) 0.0335(14) -0.0106(12) 0.0051(11) -0.0072(11)
C2 0.0217(12) 0.0362(14) 0.0330(14) -0.0101(11) 0.0045(10) -0.0082(10)
C3 0.0259(13) 0.0381(14) 0.0320(14) -0.0121(11) 0.0071(11) -0.0075(11)
C4 0.0238(13) 0.0371(14) 0.0372(15) -0.0109(12) 0.0024(11) -0.0095(11)
C5 0.0266(13) 0.0385(15) 0.0374(15) -0.0130(12) 0.0030(11) -0.0093(11)
C6 0.0296(14) 0.0353(14) 0.0405(15) -0.0126(12) -0.0015(12) -0.0111(11)
C7 0.0341(15) 0.0373(15) 0.0450(17) -0.0148(13) -0.0045(13) -0.0068(12)
C8 0.0411(17) 0.0354(15) 0.0542(19) -0.0124(14) -0.0069(14) -0.0064(13)
C9 0.0470(18) 0.0376(15) 0.0433(17) -0.0064(13) -0.0103(14) -0.0095(13)
C10 0.0404(16) 0.0427(16) 0.0376(16) -0.0115(13) -0.0033(13) -0.0123(13)
C11 0.0310(14) 0.0361(14) 0.0394(15) -0.0096(12) -0.0029(12) -0.0109(11)
C12 0.0308(14) 0.0407(15) 0.0327(14) -0.0102(12) 0.0030(11) -0.0114(12)
C13 0.0251(13) 0.0365(14) 0.0341(14) -0.0100(11) 0.0026(11) -0.0104(11)
C14 0.0258(13) 0.0419(15) 0.0313(14) -0.0128(12) 0.0042(11) -0.0082(11)
C15 0.0220(12) 0.0385(14) 0.0350(14) -0.0104(11) 0.0037(11) -0.0090(11)
C16 0.0202(12) 0.0409(15) 0.0347(14) -0.0122(12) 0.0048(10) -0.0065(11)
C17 0.0215(13) 0.0419(15) 0.0359(15) -0.0132(12) 0.0045(11) -0.0073(11)
C18 0.0275(14) 0.0415(15) 0.0388(15) -0.0141(12) 0.0041(12) -0.0047(11)
C19 0.0307(15) 0.0414(16) 0.0440(17) -0.0134(13) 0.0029(12) -0.0010(12)
C45 0.040(2) 0.057(2) 0.039(2) -0.0101(17) 0.0060(16) 0.0070(17)
F1 0.098(2) 0.0794(18) 0.0330(12) -0.0050(11) 0.0077(12) 0.0389(15)
F2 0.0470(13) 0.0605(14) 0.0473(12) -0.0091(10) -0.0092(10) 0.0074(10)
F3 0.0545(14) 0.0528(14) 0.0652(15) 0.0090(11) -0.0039(12) -0.0097(11)
C20 0.0341(15) 0.0430(16) 0.0409(16) -0.0060(13) 0.0012(13) 0.0001(12)
C19' 0.0307(15) 0.0414(16) 0.0440(17) -0.0134(13) 0.0029(12) -0.0010(12)
C20' 0.0341(15) 0.0430(16) 0.0409(16) -0.0060(13) 0.0012(13) 0.0001(12)
C21 0.0307(14) 0.0461(16) 0.0339(15) -0.0109(12) 0.0038(12) -0.0033(12)
C22 0.0254(13) 0.0404(15) 0.0338(14) -0.0102(12) 0.0026(11) -0.0062(11)
C23 0.0300(14) 0.0346(14) 0.0335(15) -0.0064(11) 0.0026(12) -0.0036(11)
C24 0.0339(15) 0.0366(15) 0.0355(15) -0.0098(12) 0.0020(12) -0.0056(11)
C25 0.0406(17) 0.0521(18) 0.0388(16) -0.0066(14) -0.0019(13) -0.0139(14)
C26 0.053(2) 0.061(2) 0.053(2) -0.0028(17) 0.0136(17) -0.0132(17)
C27 0.066(2) 0.0471(18) 0.0430(18) -0.0114(15) 0.0052(16) -0.0209(16)
C28 0.0415(17) 0.062(2) 0.0361(16) -0.0139(14) 0.0028(13) -0.0127(15)
C29 0.057(2) 0.059(2) 0.067(2) -0.0161(18) -0.0242(19) 0.0006(17)
C30 0.047(2) 0.068(2) 0.077(3) -0.036(2) -0.0154(18) -0.0023(17)
C31 0.0337(15) 0.0507(17) 0.0395(16) -0.0185(14) 0.0032(12) -0.0062(13)
C32 0.0358(16) 0.063(2) 0.055(2) -0.0293(17) 0.0069(14) -0.0060(14)
C33 0.058(2) 0.068(2) 0.054(2) -0.0276(18) -0.0160(17) 0.0182(18)
C34 0.0265(13) 0.0380(15) 0.0357(15) -0.0101(12) 0.0008(11) -0.0054(11)
C35 0.0320(15) 0.0449(16) 0.0375(16) -0.0114(13) -0.0005(12) -0.0081(12)
Si2 0.0292(5) 0.0377(5) 0.0291(4) -0.0114(4) 0.0056(4) -0.0032(4)
C36 0.039(2) 0.0422(19) 0.0415(19) -0.0174(16) -0.0007(16) -0.0112(15)
C37 0.057(3) 0.047(2) 0.040(2) -0.0116(18) 0.001(2) -0.017(2)
C38 0.060(2) 0.045(2) 0.0380(19) -0.0159(16) -0.0028(17) -0.0106(18)
C39 0.0304(17) 0.0456(19) 0.0429(19) -0.0147(15) 0.0030(14) -0.0033(14)
C40 0.0388(19) 0.055(2) 0.041(2) -0.0135(17) -0.0010(15) 0.0051(16)
C41 0.0342(19) 0.063(2) 0.049(2) -0.0102(18) 0.0122(16) 0.0005(17)
C42 0.0382(18) 0.0424(18) 0.0336(17) -0.0116(14) 0.0032(14) -0.0031(14)
C43 0.042(2) 0.060(2) 0.046(2) -0.0035(18) 0.0004(17) 0.0018(18)
C44 0.061(3) 0.040(2) 0.055(3) -0.005(2) 0.000(2) -0.006(2)
Si2' 0.049(4) 0.057(3) 0.049(3) -0.022(3) 0.000(3) 0.007(3)

loop_
_atom_type_symbol
_atom_type_description
_atom_type_scat_dispersion_real
_atom_type_scat_dispersion_imag
_atom_type_scat_source
C C 0.0181 0.0091 'International Tables Vol C Tables 4.2.6.8 and 6.1.1.4'
H H 0.0000 0.0000 'International Tables Vol C Tables 4.2.6.8 and 6.1.1.4'
F F 0.0727 0.0534 'International Tables Vol C Tables 4.2.6.8 and 6.1.1.4'
Si Si 0.2541 0.3302 'International Tables Vol C Tables 4.2.6.8 and 6.1.1.4'

loop_
_geom_angle_atom_site_label_1
_geom_angle_atom_site_label_2
_geom_angle_atom_site_label_3
_geom_angle
C24 Si1 C28 108.55(14)
C24 Si1 C31 106.79(13)
C28 Si1 C31 110.90(15)
C24 Si1 C25 106.45(14)
C28 Si1 C25 112.03(15)
C31 Si1 C25 111.83(14)
C22 C1 C2 120.6(2)
C22 C1 C23 119.1(2)
C2 C1 C23 120.2(2)
C3 C2 C1 121.4(2)
C3 C2 C15 119.1(2)
C1 C2 C15 119.5(2)
C4 C3 C2 122.0(2)
C4 C3 H3 119.0
C2 C3 H3 119.0
C3 C4 C5 122.1(3)
C3 C4 C13 119.0(2)
C5 C4 C13 118.9(3)
C6 C5 C4 122.1(3)
C6 C5 H5 118.9
C4 C5 H5 118.9
C5 C6 C7 122.2(3)
C5 C6 C11 119.4(3)
C7 C6 C11 118.4(3)
C8 C7 C6 121.0(3)
C8 C7 H7 119.5
C6 C7 H7 119.5
C7 C8 C9 120.8(3)
C7 C8 H8 119.6
C9 C8 H8 119.6
C10 C9 C8 120.5(3)
C10 C9 H9 119.7
C8 C9 H9 119.7
C9 C10 C11 121.1(3)
C9 C10 H10 119.5
C11 C10 H10 119.5
C12 C11 C10 122.5(3)
C12 C11 C6 119.2(3)
C10 C11 C6 118.3(3)
C11 C12 C13 121.6(3)
C11 C12 H12 119.2
C13 C12 H12 119.2
C14 C13 C12 122.4(3)
C14 C13 C4 118.8(2)
C12 C13 C4 118.7(2)
C15 C14 C13 121.9(3)
C15 C14 H14 119.0
C13 C14 H14 119.0
C14 C15 C16 121.8(2)
C14 C15 C2 119.1(2)
C16 C15 C2 119.1(2)
C17 C16 C15 121.0(2)
C17 C16 C34 119.2(2)
C15 C16 C34 119.8(2)
C16 C17 C18 121.8(3)
C16 C17 C22 119.7(2)
C18 C17 C22 118.5(3)
C19 C18 C17 121.2(3)
C19 C18 H18 119.4
C17 C18 H18 119.4
C18 C19 C20 120.2(3)
F1 C45 F2 107.0(3)
F1 C45 F3 106.7(3)
F2 C45 F3 105.4(3)
C21 C20 C19 120.5(3)
C21 C20 H20A 119.8
C19 C20 H20A 119.8
F1' C45' F2' 105.9(17)
F1' C45' F3' 105.6(17)
F2' C45' F3' 105.5(16)
C20 C21 C22 121.0(3)
C20 C21 H21 119.5
C22 C21 H21 119.5
C1 C22 C21 121.3(3)
C1 C22 C17 120.0(2)
C21 C22 C17 118.6(3)
C24 C23 C1 174.5(3)
C23 C24 Si1 169.3(3)
C26 C25 C27 109.2(3)
C26 C25 Si1 112.4(2)
C27 C25 Si1 114.5(2)
C26 C25 H25 106.8
C27 C25 H25 106.8
Si1 C25 H25 106.8
C25 C26 H26A 109.5
C25 C26 H26B 109.5
H26A C26 H26B 109.5
C25 C26 H26C 109.5
H26A C26 H26C 109.5
H26B C26 H26C 109.5
C25 C27 H27A 109.5
C25 C27 H27B 109.5
H27A C27 H27B 109.5
C25 C27 H27C 109.5
H27A C27 H27C 109.5
H27B C27 H27C 109.5
C30 C28 C29 109.6(3)
C30 C28 Si1 113.0(2)
C29 C28 Si1 112.2(2)
C30 C28 H28 107.2
C29 C28 H28 107.2
Si1 C28 H28 107.2
C28 C29 H29A 109.5
C28 C29 H29B 109.5
H29A C29 H29B 109.5
C28 C29 H29C 109.5
H29A C29 H29C 109.5
H29B C29 H29C 109.5
C28 C30 H30A 109.5
C28 C30 H30B 109.5
H30A C30 H30B 109.5
C28 C30 H30C 109.5
H30A C30 H30C 109.5
H30B C30 H30C 109.5
C33 C31 C32 110.1(3)
C33 C31 Si1 112.4(2)
C32 C31 Si1 112.8(2)
C33 C31 H31 107.1
C32 C31 H31 107.1
Si1 C31 H31 107.1
C31 C32 H32A 109.5
C31 C32 H32B 109.5
H32A C32 H32B 109.5
C31 C32 H32C 109.5
H32A C32 H32C 109.5
H32B C32 H32C 109.5
C31 C33 H33A 109.5
C31 C33 H33B 109.5
H33A C33 H33B 109.5
C31 C33 H33C 109.5
H33A C33 H33C 109.5
H33B C33 H33C 109.5
C31 C33 H33D 109.5
H33A C33 H33D 141.1
H33B C33 H33D 56.3
H33C C33 H33D 56.3
C31 C33 H33E 109.5
H33A C33 H33E 56.3
H33B C33 H33E 141.1
H33C C33 H33E 56.3
H33D C33 H33E 109.5
C31 C33 H33F 109.5
H33A C33 H33F 56.3
H33B C33 H33F 56.3
H33C C33 H33F 141.1
H33D C33 H33F 109.5
H33E C33 H33F 109.5
C35 C34 C16 178.2(3)
C34 C35 Si2' 153.8(4)
C34 C35 Si2 173.1(3)
C35 Si2 C42 106.99(15)
C35 Si2 C39 106.71(15)
C42 Si2 C39 109.74(16)
C35 Si2 C36 106.66(15)
C42 Si2 C36 111.77(17)
C39 Si2 C36 114.52(17)
C37 C36 C38 110.9(3)
C37 C36 Si2 112.9(3)
C38 C36 Si2 112.7(3)
C37 C36 H36 106.6
C38 C36 H36 106.6
Si2 C36 H36 106.6
C40 C39 C41 111.3(3)
C40 C39 Si2 113.4(2)
C41 C39 Si2 112.6(3)
C40 C39 H39 106.3
C41 C39 H39 106.3
Si2 C39 H39 106.3
C43 C42 C44 110.5(3)
C43 C42 Si2 112.8(2)
C44 C42 Si2 110.8(3)
C43 C42 H42 107.5
C44 C42 H42 107.5
Si2 C42 H42 107.5
C35 Si2' C36' 99.8(8)
C35 Si2' C42' 111.9(7)
C36' Si2' C42' 112.3(10)
C35 Si2' C39' 110.1(8)
C36' Si2' C39' 112.9(10)
C42' Si2' C39' 109.5(10)
C37' C36' C38' 107.8(19)
C37' C36' Si2' 114.5(17)
C38' C36' Si2' 111.6(15)
C37' C36' H36' 107.6
C38' C36' H36' 107.6
Si2' C36' H36' 107.6
C36' C37' H37D 109.5
C36' C37' H37E 109.5
H37D C37' H37E 109.5
C36' C37' H37F 109.5
H37D C37' H37F 109.5
H37E C37' H37F 109.5
C36' C38' H38D 109.5
C36' C38' H38E 109.5
H38D C38' H38E 109.5
C36' C38' H38F 109.5
H38D C38' H38F 109.5
H38E C38' H38F 109.5
C40' C39' C41' 112(2)
C40' C39' Si2' 108.5(17)
C41' C39' Si2' 110.4(15)
C40' C39' H39' 108.7
C41' C39' H39' 108.7
Si2' C39' H39' 108.7
C39' C40' H40D 109.5
C39' C40' H40E 109.5
H40D C40' H40E 109.5
C39' C40' H40F 109.5
H40D C40' H40F 109.5
H40E C40' H40F 109.5
C39' C41' H41D 109.5
C39' C41' H41E 109.5
H41D C41' H41E 109.5
C39' C41' H41F 109.5
H41D C41' H41F 109.5
H41E C41' H41F 109.5
C44' C42' C43' 112.1(18)
C44' C42' Si2' 114.1(16)
C43' C42' Si2' 114.2(15)
C44' C42' H42' 105.1
C43' C42' H42' 105.1
Si2' C42' H42' 105.1
C42' C43' H43D 109.5
C42' C43' H43E 109.5
H43D C43' H43E 109.5
C42' C43' H43F 109.5
H43D C43' H43F 109.5
H43E C43' H43F 109.5
C42' C44' H44D 109.5
C42' C44' H44E 109.5
H44D C44' H44E 109.5
C42' C44' H44F 109.5
H44D C44' H44F 109.5
H44E C44' H44F 109.5

loop_
_geom_bond_atom_site_label_1
_geom_bond_atom_site_label_2
_geom_bond_distance
Si1 C24 1.847(3)
Si1 C28 1.882(3)
Si1 C31 1.886(3)
Si1 C25 1.892(3)
C1 C22 1.408(4)
C1 C2 1.427(4)
C1 C23 1.432(4)
C2 C3 1.397(4)
C2 C15 1.444(4)
C3 C4 1.396(4)
C3 H3 0.9500
C4 C5 1.406(4)
C4 C13 1.447(4)
C5 C6 1.377(4)
C5 H5 0.9500
C6 C7 1.435(4)
C6 C11 1.447(4)
C7 C8 1.351(4)
C7 H7 0.9500
C8 C9 1.426(5)
C8 H8 0.9500
C9 C10 1.358(4)
C9 H9 0.9500
C10 C11 1.431(4)
C10 H10 0.9500
C11 C12 1.394(4)
C12 C13 1.410(4)
C12 H12 0.9500
C13 C14 1.404(4)
C14 C15 1.395(4)
C14 H14 0.9500
C15 C16 1.428(4)
C16 C17 1.408(4)
C16 C34 1.429(4)
C17 C18 1.426(4)
C17 C22 1.439(4)
C18 C19 1.353(4)
C18 H18 0.9500
C19 C20 1.432(4)
C45 F1 1.328(4)
C45 F2 1.340(4)
C45 F3 1.355(5)
C20 C21 1.357(4)
C20 H20A 0.9500
F3' C45' 1.359(18)
F2' C45' 1.338(17)
F1' C45' 1.324(17)
C21 C22 1.424(4)
C21 H21 0.9500
C23 C24 1.203(4)
C25 C26 1.537(4)
C25 C27 1.538(5)
C25 H25 1.0000
C26 H26A 0.9800
C26 H26B 0.9800
C26 H26C 0.9800
C27 H27A 0.9800
C27 H27B 0.9800
C27 H27C 0.9800
C28 C30 1.524(5)
C28 C29 1.525(5)
C28 H28 1.0000
C29 H29A 0.9800
C29 H29B 0.9800
C29 H29C 0.9800
C30 H30A 0.9800
C30 H30B 0.9800
C30 H30C 0.9800
C31 C33 1.535(5)
C31 C32 1.540(4)
C31 H31 1.0000
C32 H32A 0.9800
C32 H32B 0.9800
C32 H32C 0.9800
C33 H33A 0.9800
C33 H33B 0.9800
C33 H33C 0.9800
C33 H33D 0.9800
C33 H33E 0.9800
C33 H33F 0.9800
C34 C35 1.214(4)
C35 Si2' 1.737(7)
C35 Si2 1.864(3)
Si2 C42 1.888(3)
Si2 C39 1.894(4)
Si2 C36 1.905(4)
C36 C37 1.529(5)
C36 C38 1.545(5)
C36 H36 1.0000
C37 H37A 0.9800
C37 H37B 0.9800
C37 H37C 0.9800
C38 H38A 0.9800
C38 H38B 0.9800
C38 H38C 0.9800
C39 C40 1.533(5)
C39 C41 1.538(5)
C39 H39 1.0000
C40 H40A 0.9800
C40 H40B 0.9800
C40 H40C 0.9800
C41 H41A 0.9800
C41 H41B 0.9800
C41 H41C 0.9800
C42 C43 1.521(5)
C42 C44 1.529(6)
C42 H42 1.0000
C43 H43A 0.9800
C43 H43B 0.9800
C43 H43C 0.9800
C44 H44A 0.9800
C44 H44B 0.9800
C44 H44C 0.9800
Si2' C36' 1.876(15)
Si2' C42' 1.887(15)
Si2' C39' 1.896(16)
C36' C37' 1.517(18)
C36' C38' 1.553(18)
C36' H36' 1.0000
C37' H37D 0.9800
C37' H37E 0.9800
C37' H37F 0.9800
C38' H38D 0.9800
C38' H38E 0.9800
C38' H38F 0.9800
C39' C40' 1.538(18)
C39' C41' 1.549(18)
C39' H39' 1.0000
C40' H40D 0.9800
C40' H40E 0.9800
C40' H40F 0.9800
C41' H41D 0.9800
C41' H41E 0.9800
C41' H41F 0.9800
C42' C44' 1.503(18)
C42' C43' 1.509(18)
C42' H42' 1.0000
C43' H43D 0.9800
C43' H43E 0.9800
C43' H43F 0.9800
C44' H44D 0.9800
C44' H44E 0.9800
C44' H44F 0.9800

loop_
_geom_torsion_atom_site_label_1
_geom_torsion_atom_site_label_2
_geom_torsion_atom_site_label_3
_geom_torsion_atom_site_label_4
_geom_torsion
C22 C1 C2 C3 179.2(2)
C23 C1 C2 C3 2.8(4)
C22 C1 C2 C15 0.6(4)
C23 C1 C2 C15 -175.7(2)
C1 C2 C3 C4 -179.8(2)
C15 C2 C3 C4 -1.3(4)
C2 C3 C4 C5 179.7(3)
C2 C3 C4 C13 0.1(4)
C3 C4 C5 C6 179.4(3)
C13 C4 C5 C6 -1.0(4)
C4 C5 C6 C7 -180.0(3)
C4 C5 C6 C11 -0.4(4)
C5 C6 C7 C8 178.9(3)
C11 C6 C7 C8 -0.7(4)
C6 C7 C8 C9 0.0(4)
C7 C8 C9 C10 0.8(5)
C8 C9 C10 C11 -0.7(4)
C9 C10 C11 C12 179.9(3)
C9 C10 C11 C6 -0.1(4)
C5 C6 C11 C12 1.2(4)
C7 C6 C11 C12 -179.2(2)
C5 C6 C11 C10 -178.9(2)
C7 C6 C11 C10 0.8(4)
C10 C11 C12 C13 179.4(3)
C6 C11 C12 C13 -0.6(4)
C11 C12 C13 C14 -179.9(3)
C11 C12 C13 C4 -0.7(4)
C3 C4 C13 C14 0.4(4)
C5 C4 C13 C14 -179.3(2)
C3 C4 C13 C12 -178.8(2)
C5 C4 C13 C12 1.5(4)
C12 C13 C14 C15 179.6(3)
C4 C13 C14 C15 0.5(4)
C13 C14 C15 C16 178.0(2)
C13 C14 C15 C2 -1.7(4)
C3 C2 C15 C14 2.1(4)
C1 C2 C15 C14 -179.3(2)
C3 C2 C15 C16 -177.6(2)
C1 C2 C15 C16 1.0(4)
C14 C15 C16 C17 179.5(2)
C2 C15 C16 C17 -0.8(4)
C14 C15 C16 C34 -2.4(4)
C2 C15 C16 C34 177.3(2)
C15 C16 C17 C18 179.4(2)
C34 C16 C17 C18 1.3(4)
C15 C16 C17 C22 -0.9(4)
C34 C16 C17 C22 -179.0(2)
C16 C17 C18 C19 -179.9(3)
C22 C17 C18 C19 0.4(4)
C17 C18 C19 C20 -1.3(4)
C18 C19 C20 C21 1.5(5)
C19 C20 C21 C22 -0.8(5)
C2 C1 C22 C21 179.6(3)
C23 C1 C22 C21 -4.0(4)
C2 C1 C22 C17 -2.4(4)
C23 C1 C22 C17 174.0(2)
C20 C21 C22 C1 178.0(3)
C20 C21 C22 C17 0.0(4)
C16 C17 C22 C1 2.5(4)
C18 C17 C22 C1 -177.7(2)
C16 C17 C22 C21 -179.5(3)
C18 C17 C22 C21 0.3(4)
C28 Si1 C24 C23 128.4(14)
C31 Si1 C24 C23 -112.0(14)
C25 Si1 C24 C23 7.6(14)
C24 Si1 C25 C26 160.1(2)
C28 Si1 C25 C26 41.6(3)
C31 Si1 C25 C26 -83.6(3)
C24 Si1 C25 C27 34.8(3)
C28 Si1 C25 C27 -83.7(3)
C31 Si1 C25 C27 151.1(2)
C24 Si1 C28 C30 74.9(3)
C31 Si1 C28 C30 -42.1(3)
C25 Si1 C28 C30 -167.8(2)
C24 Si1 C28 C29 -49.6(3)
C31 Si1 C28 C29 -166.6(2)
C25 Si1 C28 C29 67.6(3)
C24 Si1 C31 C33 54.2(3)
C28 Si1 C31 C33 172.3(2)
C25 Si1 C31 C33 -61.9(3)
C24 Si1 C31 C32 179.4(2)
C28 Si1 C31 C32 -62.5(3)
C25 Si1 C31 C32 63.3(3)
Si2' C35 Si2 C42 38.6(5)
Si2' C35 Si2 C39 156.0(5)
Si2' C35 Si2 C36 -81.2(5)
C35 Si2 C36 C37 -40.1(3)
C42 Si2 C36 C37 -156.7(3)
C39 Si2 C36 C37 77.7(3)
C35 Si2 C36 C38 -166.7(3)
C42 Si2 C36 C38 76.7(3)
C39 Si2 C36 C38 -48.9(3)
C35 Si2 C39 C40 69.3(3)
C42 Si2 C39 C40 -175.1(3)
C36 Si2 C39 C40 -48.4(3)
C35 Si2 C39 C41 -163.2(3)
C42 Si2 C39 C41 -47.6(3)
C36 Si2 C39 C41 79.1(3)
C35 Si2 C42 C43 -64.5(3)
C39 Si2 C42 C43 -179.9(3)
C36 Si2 C42 C43 51.9(3)
C35 Si2 C42 C44 60.0(3)
C39 Si2 C42 C44 -55.4(3)
C36 Si2 C42 C44 176.4(3)
C34 C35 Si2' C36' -124.3(10)
Si2 C35 Si2' C36' 48.8(8)
C34 C35 Si2' C42' -5.3(13)
Si2 C35 Si2' C42' 167.7(10)
C34 C35 Si2' C39' 116.7(10)
Si2 C35 Si2' C39' -70.2(8)
C35 Si2' C36' C37' 51(2)
C42' Si2' C36' C37' -67(2)
C39' Si2' C36' C37' 168(2)
C35 Si2' C36' C38' 174.0(16)
C42' Si2' C36' C38' 55(2)
C39' Si2' C36' C38' -69(2)
C35 Si2' C39' C40' -63(2)
C36' Si2' C39' C40' -174.0(19)
C42' Si2' C39' C40' 60(2)
C35 Si2' C39' C41' 59.5(18)
C36' Si2' C39' C41' -51(2)
C42' Si2' C39' C41' -177.1(17)
C35 Si2' C42' C44' 163.9(17)
C36' Si2' C42' C44' -85(2)
C39' Si2' C42' C44' 41(2)
C35 Si2' C42' C43' 33.1(19)
C36' Si2' C42' C43' 144.5(17)
C39' Si2' C42' C43' -89.2(19)
